data_9016295
loop_
_publ_author_name
'Le Bail, A.'

_publ_section_title
;
 On the structure of Na5V2P3O14*(H2O)
 _cod_database_code 1000145
;
_journal_name_full 'Journal of Solid State Chemistry'
_journal_page_first 281
_journal_page_last 282
_journal_paper_doi 10.1006/jssc.1993.1033
_journal_volume 102
_journal_year 1993
_chemical_formula_sum 'Na5 O15 P3 V2'
_space_group_IT_number 8
_symmetry_space_group_name_Hall 'C -2y'
_symmetry_space_group_name_H-M 'C 1 m 1'
_cell_angle_alpha 90
_cell_angle_beta 91.134
_cell_angle_gamma 90
_cell_length_a 6.3089
_cell_length_b 20.10379
_cell_length_c 5.1172
_cell_formula_units_Z 2
_cell_volume 648.902
_database_code_amcsd 0013763
_exptl_crystal_density_diffrn 2.814
_cod_original_formula_sum 'V2 P3 Na5 O15'
_cod_database_code 9016295
_amcsd_formula_title Na5V2P3O14*(H2O)

loop_
_space_group_symop_operation_xyz
x,y,z
1/2+x,1/2+y,z
x,-y,z
1/2+x,1/2-y,z

loop_
_atom_site_aniso_label
_atom_site_aniso_U_11
_atom_site_aniso_U_22
_atom_site_aniso_U_33
_atom_site_aniso_U_12
_atom_site_aniso_U_13
_atom_site_aniso_U_23
V 0.00610 0.00880 0.01190 0.00020 -0.00080 0.00000
P1 0.00670 0.01020 0.01030 0.00090 -0.00010 0.00020
P2 0.00780 0.00980 0.01160 0.00000 -0.00080 0.00000
Na1 0.04970 0.01860 0.01820 -0.00630 0.00190 0.00020
Na2 0.01210 0.03110 0.01650 -0.00250 -0.00160 0.00070
Na3 0.01030 0.09280 0.04250 0.00000 0.00730 0.00000
O1 0.01470 0.28990 0.03130 0.00000 -0.00400 0.00000
O2 0.01200 0.01790 0.00950 -0.00010 -0.00100 0.00080
O3 0.01760 0.02150 0.01600 0.00300 0.00040 -0.00030
O4 0.00820 0.01450 0.01900 -0.00010 -0.00100 0.00240
O5 0.01380 0.00970 0.01120 -0.00230 -0.00130 0.00100
O6 0.00830 0.01260 0.01480 -0.00110 -0.00160 0.00230
O7 0.00990 0.00990 0.02250 0.00110 0.00200 0.00330
O8 0.00430 0.01900 0.01640 0.00000 -0.00470 0.00000
O9 0.02860 0.02140 0.01530 0.00000 0.00570 0.00000

loop_
_atom_site_label
_atom_site_fract_x
_atom_site_fract_y
_atom_site_fract_z
V 0.50000 0.84891 0.50000
P1 0.00280 0.81446 0.50010
P2 0.35000 0.00000 0.45820
Na1 0.16870 0.91420 0.99050
Na2 0.74580 0.75990 0.02390
Na3 0.82130 0.00000 0.40450
O1 0.75800 0.00000 0.90400
O2 0.01470 0.81120 0.79480
O3 0.50030 0.84560 0.81640
O4 0.80590 0.85240 0.39850
O5 0.49970 0.75650 0.37500
O6 0.19610 0.85040 0.38870
O7 0.49790 0.94040 0.38820
O8 0.15310 0.00000 0.28460
O9 0.30440 0.00000 0.74600

loop_
_cod_related_entry_id
_cod_related_entry_database
_cod_related_entry_code
1 AMCSD 0013763
